data_1509957
loop_
_publ_author_name
'Cordier, G.'
'Roehr, C.'

_publ_section_title
;
 Zur kenntnis der ternaeren aluminide Ba5 Cu1,9 Al3,1, Ba Ag2,4 Al2,6,
 Ba16 Ag7 Al27 und Ba3 Ag14,6 Al6,4
;
_journal_name_full 'Journal of the Less-Common Metals'
_journal_page_first 333
_journal_page_last 357
_journal_paper_doi 10.1016/0022-5088(91)90337-4
_journal_volume 170
_journal_year 1991
_chemical_formula_sum 'Ag7 Al27 Ba16'
_space_group_IT_number 14
_symmetry_space_group_name_Hall '-P 2ybc'
_symmetry_space_group_name_H-M 'P 1 21/c 1'
_cell_angle_alpha 90
_cell_angle_beta 149.7
_cell_angle_gamma 90
_cell_formula_units_Z 1
_cell_length_a 10.601
_cell_length_b 20.041
_cell_length_c 12.263
_cell_volume 1314.462
_citation_journal_id_ASTM JCOMAH
_cod_data_source_file silver3-x_252.cif
_cod_data_source_block Ag7Al27Ba16
_cod_database_code 1509957

loop_
_symmetry_equiv_pos_as_xyz
x,y,z
-x,y+1/2,-z+1/2
-x,-y,-z
x,-y-1/2,z-1/2

loop_
_atom_site_label
_atom_site_type_symbol
_atom_site_fract_x
_atom_site_fract_y
_atom_site_fract_z
_atom_site_occupancy
_atom_site_U_iso_or_equiv
Al9 Al 0.1478 0.343 0.9986 0.942 0.0
Ba1 Ba 0.4688 0.4061 0.0005 1 0.0
Al2 Al 0.1528 0.1426 0.9993 1 0.0
Al8 Al 0.1239 0.4747 0.9997 0.792 0.0
Al7 Al 0.5605 0.5157 0.2793 0.247 0.0
Ba3 Ba 0.8152 0.3441 0.4997 1 0.0
Ag2 Ag 0.5605 0.5157 0.2793 0.753 0.0
Ag4 Ag 0.1478 0.343 0.9986 0.058 0.0
Al1 Al 0.5 0 0 1 0.0
Ba4 Ba 0.1788 0.654 0.0003 1 0.0
Ag1 Ag 0.0035 0.5157 0.722 0.745 0.0
Al5 Al 0.3239 0.246 0.2615 1 0.0
Ba2 Ba 0.5052 0.5918 0.5005 1 0.0
Al6 Al 0.0035 0.5157 0.722 0.255 0.0
Al3 Al 0.7932 0.2457 0.7296 1 0.0
Ag3 Ag 0.1239 0.4747 0.9997 0.208 0.0
Al4 Al 0.326 0.247 0.0003 1 0.0
